data_2010725
loop_
_publ_author_name
'Faulmann, Christophe'
'Cassoux, Patrick'
'Pullen, Anthony E.'

_publ_section_title
;
 A new precursor for the synthesis of porphyrazine:
 2,3-bis(4-methylphenyl)maleonitrile
;
_journal_issue 3
_journal_name_full 'Acta Crystallographica Section C'
_journal_page_first 384
_journal_page_last 385
_journal_paper_doi 10.1107/S0108270199016479
_journal_volume 56
_journal_year 2000
_chemical_formula_moiety 'C18 H14 N2'
_chemical_formula_sum 'C18 H14 N2'
_chemical_formula_weight 258.31
_chemical_name_common bis(4-methylphenyl)maleonitrile
_chemical_name_systematic
;
cis-\a,\a'-Dicyan-4,4'-dimethyl-stilben
;
_space_group_IT_number 14
_symmetry_cell_setting monoclinic
_symmetry_space_group_name_Hall '-P 2ybc'
_symmetry_space_group_name_H-M 'P 1 21/c 1'
_audit_creation_method SHELXL-97
_cell_angle_alpha 90.00
_cell_angle_beta 90.898(11)
_cell_angle_gamma 90.00
_cell_formula_units_Z 4
_cell_length_a 8.5424(8)
_cell_length_b 18.089(2)
_cell_length_c 9.3202(9)
_cell_measurement_reflns_used 5000
_cell_measurement_temperature 160(2)
_cell_measurement_theta_max 26.06
_cell_measurement_theta_min 2.20
_cell_volume 1440.0(3)
_computing_cell_refinement 'IPDS Software'
_computing_data_collection 'IPDS Software (Stoe & Cie, 1996)'
_computing_data_reduction 'XRED (Stoe & Cie, 1996)'
_computing_molecular_graphics 'CAMERON (Watkin et al., 1996)'
_computing_publication_material 'SHELXL97 (Sheldrick, 1997)'
_computing_structure_refinement 'SHELXL97 (Sheldrick, 1997)'
_computing_structure_solution 'SHELXS86 (Sheldrick, 1986)'
_diffrn_ambient_temperature 160(2)
_diffrn_measured_fraction_theta_full .987
_diffrn_measured_fraction_theta_max .987
_diffrn_measurement_device_type 'STOE Imaging Plate Diffraction System'
_diffrn_measurement_method '\f scan '
_diffrn_radiation_monochromator graphite
_diffrn_radiation_source 'fine-focus sealed tube'
_diffrn_radiation_type MoK\a
_diffrn_radiation_wavelength .71073
_diffrn_reflns_av_R_equivalents .0538
_diffrn_reflns_av_sigmaI/netI .0448
_diffrn_reflns_limit_h_max 10
_diffrn_reflns_limit_h_min -10
_diffrn_reflns_limit_k_max 22
_diffrn_reflns_limit_k_min -22
_diffrn_reflns_limit_l_max 11
_diffrn_reflns_limit_l_min -11
_diffrn_reflns_number 11258
_diffrn_reflns_theta_full 26.06
_diffrn_reflns_theta_max 26.06
_diffrn_reflns_theta_min 2.25
_diffrn_standards_decay_% negligible
_diffrn_standards_interval_count 'see _exptl_special_details '
_diffrn_standards_interval_time 'see _exptl_special_details '
_diffrn_standards_number 'see _exptl_special_details '
_exptl_absorpt_coefficient_mu .071
_exptl_absorpt_correction_T_max 1.000
_exptl_absorpt_correction_T_min .931
_exptl_absorpt_correction_type none
_exptl_crystal_colour yellow
_exptl_crystal_density_diffrn 1.192
_exptl_crystal_density_meas ?
_exptl_crystal_density_method 'not measured'
_exptl_crystal_description plate
_exptl_crystal_F_000 544
_exptl_crystal_size_max .40
_exptl_crystal_size_mid .23
_exptl_crystal_size_min .08
_refine_diff_density_max .153
_refine_diff_density_min -.150
_refine_ls_extinction_method none
_refine_ls_goodness_of_fit_ref .953
_refine_ls_hydrogen_treatment mixed
_refine_ls_matrix_type full
_refine_ls_number_parameters 185
_refine_ls_number_reflns 2795
_refine_ls_number_restraints 0
_refine_ls_restrained_S_all .953
_refine_ls_R_factor_all .0735
_refine_ls_R_factor_gt .0375
_refine_ls_shift/su_max .013
_refine_ls_shift/su_mean .002
_refine_ls_structure_factor_coef Fsqd
_refine_ls_weighting_details 'w = 1/[\s^2^(Fo^2^)+(0.0551P)^2^] where P=(Fo^2^+2Fc^2^)/3'
_refine_ls_weighting_scheme calc
_refine_ls_wR_factor_ref .0997
_reflns_number_gt 1754
_reflns_number_total 2795
_reflns_threshold_expression I>2\s(I)
_cod_data_source_file gs1070.cif
_cod_data_source_block II
_cod_depositor_comments
;
The following automatic conversions were performed:
'_symmetry_cell_setting' value 'Monoclinic' changed to 'monoclinic'
according to '/home/saulius/struct/CIF-dictionaries/cif_core.dic'
dictionary named 'cif_core.dic' version 2.4.1 from 2010-06-29.

Automatic conversion script
Id: cif_fix_enum 1527 2010-12-29 10:47:43Z saulius 

The following automatic conversions were performed:

'_symmetry_cell_setting' value 'Monoclinic ' changed to 'monoclinic'
according to /home/saulius/struct/CIF-dictionaries/cif_core.dic
dictionary named 'cif_core.dic' version 2.4.1 from 2010-06-29.

Automatic conversion script
Id: cif_fix_values 1715 2011-07-08 13:25:40Z adriana 

The following automatic conversions were performed:

'_exptl_crystal_density_meas' value 'not measured' was changed to '?'
- the value is perceived as not measured.

Automatic conversion script
Id: cif_fix_values 3008 2015-01-20 13:52:24Z robertas 

The following automatic conversions were performed:

'_refine_ls_weighting_scheme' value 'calc w =
1/[\s^2^(Fo^2^)+(0.0551P)^2^] where P=(Fo^2^+2Fc^2^)/3' was changed
to 'calc'. New tag '_refine_ls_weighting_details' was created. The
value of the new tag was set to 'w = 1/[\s^2^(Fo^2^)+(0.0551P)^2^]
where P=(Fo^2^+2Fc^2^)/3'.

Automatic conversion script
Id: cif_fix_values 3143 2015-03-26 13:38:13Z robertas 
;
_cod_original_sg_symbol_H-M 'P 21/c'
_cod_database_code 2010725
_cod_database_fobs_code 2010725

loop_
_symmetry_equiv_pos_as_xyz
'x, y, z'
'-x, y+1/2, -z+1/2'
'-x, -y, -z'
'x, -y-1/2, z-1/2'

loop_
_atom_site_label
_atom_site_fract_x
_atom_site_fract_y
_atom_site_fract_z
_atom_site_U_iso_or_equiv
_atom_site_adp_type
_atom_site_calc_flag
_atom_site_refinement_flags
_atom_site_occupancy
_atom_site_disorder_assembly
_atom_site_disorder_group
_atom_site_type_symbol
C1 .47115(16) .19171(8) .24459(17) .0312(4) Uani d . 1 . . C
C2 .47219(16) .11648(8) .24911(17) .0300(3) Uani d . 1 . . C
C3 .59308(19) .22740(8) .16402(19) .0386(4) Uani d . 1 . . C
C4 .57971(17) .07937(8) .15590(18) .0328(4) Uani d . 1 . . C
C5 .35478(16) .24199(8) .30717(17) .0307(3) Uani d . 1 . . C
C6 .39837(17) .31218(8) .35387(18) .0343(4) Uani d . 1 . . C
H6 .5045 .3273 .3474 .041 Uiso calc R 1 . . H
C7 .28962(18) .35972(8) .40915(18) .0381(4) Uani d . 1 . . C
H7 .3221 .4071 .4420 .046 Uiso calc R 1 . . H
C8 .13319(19) .33991(8) .41792(19) .0394(4) Uani d . 1 . . C
C9 .08933(19) .27076(9) .3675(2) .0442(4) Uani d . 1 . . C
H9 -.0175 .2564 .3710 .053 Uiso calc R 1 . . H
C10 .19770(18) .22244(8) .3123(2) .0397(4) Uani d . 1 . . C
H10 .1648 .1755 .2777 .048 Uiso calc R 1 . . H
C11 .0151(2) .39230(11) .4794(2) .0573(5) Uani d . 1 . . C
H11A .062(2) .4431(9) .487(5) .069 Uiso calc PR .50 . . H
H11B -.016(4) .3747(15) .577(2) .069 Uiso calc PR .50 . . H
H11C -.080(3) .394(2) .415(3) .069 Uiso calc PR .50 . . H
H11D -.085(2) .3648(7) .499(5) .069 Uiso calc PR .50 . . H
H11E -.007(4) .4332(15) .409(2) .069 Uiso calc PR .50 . . H
H11F .058(2) .414(2) .571(3) .069 Uiso calc PR .50 . . H
C12 .37592(15) .06696(8) .33801(17) .0293(3) Uani d . 1 . . C
C13 .34716(17) .08246(8) .48101(18) .0338(4) Uani d . 1 . . C
H13 .3850 .1271 .5225 .041 Uiso calc R 1 . . H
C14 .26364(17) .03309(8) .56332(18) .0359(4) Uani d . 1 . . C
H14 .2445 .0445 .6610 .043 Uiso calc R 1 . . H
C15 .20717(16) -.03286(8) .50625(18) .0345(4) Uani d . 1 . . C
C16 .23710(17) -.04807(8) .36377(19) .0377(4) Uani d . 1 . . C
H16 .1990 -.0928 .3226 .045 Uiso calc R 1 . . H
C17 .32123(17) .00041(8) .28002(19) .0349(4) Uani d . 1 . . C
H17 .3419 -.0116 .1829 .042 Uiso calc R 1 . . H
C18 .11612(19) -.08676(10) .5952(2) .0450(4) Uani d . 1 . . C
H18A .065(4) -.0596(5) .677(3) .054 Uiso calc PR .50 . . H
H18B .1895(11) -.1256(13) .636(3) .054 Uiso calc PR .50 . . H
H18C .033(3) -.1113(15) .5332(12) .054 Uiso calc PR .50 . . H
H18D .127(4) -.1381(7) .554(2) .054 Uiso calc PR .50 . . H
H18E .0020(16) -.0720(12) .595(3) .054 Uiso calc PR .50 . . H
H18F .158(3) -.0864(15) .6972(15) .054 Uiso calc PR .50 . . H
N1 .68911(19) .25669(8) .1013(2) .0576(5) Uani d . 1 . . N
N2 .66194(16) .04879(7) .08024(16) .0411(4) Uani d . 1 . . N

loop_
_atom_site_aniso_label
_atom_site_aniso_U_11
_atom_site_aniso_U_22
_atom_site_aniso_U_33
_atom_site_aniso_U_12
_atom_site_aniso_U_13
_atom_site_aniso_U_23
C1 .0305(7) .0287(8) .0345(10) -.0028(6) .0024(6) -.0006(7)
C2 .0295(7) .0283(8) .0321(9) -.0003(6) .0017(6) -.0024(6)
C3 .0409(9) .0287(8) .0464(11) -.0020(7) .0090(8) -.0024(7)
C4 .0343(8) .0277(8) .0367(10) -.0017(6) .0043(7) .0012(7)
C5 .0344(8) .0255(7) .0324(9) .0003(6) .0021(6) .0002(6)
C6 .0375(8) .0267(8) .0387(10) -.0032(6) -.0013(7) .0003(7)
C7 .0505(9) .0244(8) .0393(11) .0015(7) -.0020(7) -.0023(7)
C8 .0495(9) .0327(9) .0360(10) .0111(7) .0041(7) .0016(7)
C9 .0338(8) .0365(9) .0623(13) .0034(7) .0059(8) .0001(8)
C10 .0370(8) .0276(8) .0545(12) -.0016(6) .0040(7) -.0051(7)
C11 .0629(12) .0476(11) .0616(14) .0204(9) .0071(10) -.0054(10)
C12 .0301(7) .0244(7) .0334(10) .0017(6) .0013(6) -.0001(6)
C13 .0383(8) .0289(8) .0341(10) -.0007(6) .0003(7) -.0028(7)
C14 .0405(8) .0373(9) .0300(10) .0039(7) .0033(7) -.0001(7)
C15 .0307(7) .0348(8) .0380(11) .0013(6) .0006(6) .0066(7)
C16 .0405(9) .0303(8) .0424(11) -.0051(6) .0011(7) -.0008(7)
C17 .0418(8) .0298(8) .0331(10) -.0009(6) .0051(7) -.0051(7)
C18 .0409(9) .0462(10) .0480(12) -.0051(7) .0028(8) .0115(8)
N1 .0565(9) .0416(8) .0753(13) -.0106(7) .0237(9) -.0012(8)
N2 .0447(7) .0342(7) .0448(10) -.0006(6) .0106(7) -.0025(6)

loop_
_atom_type_symbol
_atom_type_description
_atom_type_scat_dispersion_real
_atom_type_scat_dispersion_imag
_atom_type_scat_source
C C .0033 .0016 'International Tables Vol C Tables 4.2.6.8 and 6.1.1.4'
H H .0000 .0000 'International Tables Vol C Tables 4.2.6.8 and 6.1.1.4'
N N .0061 .0033 'International Tables Vol C Tables 4.2.6.8 and 6.1.1.4'

loop_
_geom_angle_atom_site_label_1
_geom_angle_atom_site_label_2
_geom_angle_atom_site_label_3
_geom_angle
_geom_angle_publ_flag
C2 C1 C3 117.26(13) yes
C2 C1 C5 127.47(14) yes
C3 C1 C5 115.20(12) yes
C1 C2 C4 116.81(13) yes
C1 C2 C12 128.27(14) yes
C4 C2 C12 114.91(12) yes
N1 C3 C1 178.93(17) yes
N2 C4 C2 178.16(16) yes
C10 C5 C6 118.39(13) ?
C10 C5 C1 120.95(13) ?
C6 C5 C1 120.52(13) ?
C7 C6 C5 120.66(14) ?
C6 C7 C8 121.24(14) ?
C9 C8 C7 117.96(14) ?
C9 C8 C11 121.23(15) ?
C7 C8 C11 120.81(15) ?
C10 C9 C8 121.28(15) ?
C9 C10 C5 120.41(14) ?
C13 C12 C17 118.85(14) ?
C13 C12 C2 121.61(13) ?
C17 C12 C2 119.39(15) ?
C14 C13 C12 120.20(14) ?
C13 C14 C15 121.41(16) ?
C16 C15 C14 118.03(14) ?
C16 C15 C18 120.32(15) ?
C14 C15 C18 121.65(16) ?
C17 C16 C15 121.39(15) ?
C16 C17 C12 120.12(16) ?

loop_
_geom_bond_atom_site_label_1
_geom_bond_atom_site_label_2
_geom_bond_site_symmetry_2
_geom_bond_distance
_geom_bond_publ_flag
C1 C2 . 1.362(2) yes
C1 C3 . 1.446(2) yes
C1 C5 . 1.474(2) yes
C2 C4 . 1.440(2) yes
C2 C12 . 1.479(2) yes
C3 N1 . 1.145(2) yes
C4 N2 . 1.146(2) yes
C5 C10 . 1.389(2) ?
C5 C6 . 1.391(2) ?
C6 C7 . 1.372(2) ?
C7 C8 . 1.387(2) ?
C8 C9 . 1.386(2) ?
C8 C11 . 1.504(2) yes
C9 C10 . 1.378(2) ?
C12 C13 . 1.388(2) ?
C12 C17 . 1.397(2) ?
C13 C14 . 1.383(2) ?
C14 C15 . 1.389(2) ?
C15 C16 . 1.384(2) ?
C15 C18 . 1.505(2) yes
C16 C17 . 1.383(2) ?

loop_
_geom_torsion_atom_site_label_1
_geom_torsion_atom_site_label_2
_geom_torsion_atom_site_label_3
_geom_torsion_atom_site_label_4
_geom_torsion
_geom_torsion_publ_flag
C3 C1 C2 C4 -9.1(2) y
C5 C1 C2 C4 167.7(2) y
C3 C1 C2 C12 171.1(2) y
C5 C1 C2 C12 -12.1(3) y
